data_7156957
loop_
_publ_author_name
'Su, Zhenjie'
'Xie, Zengyang'
'Wang, Shan'
'Luo, Naili'
'Wang, Cunde'

_publ_section_title
;
 Direct synthesis of highly functionalized furans from donor-acceptor
 cyclopropanes via DBU-mediated ring expansion reactions.
;
_journal_issue 31
_journal_name_full 'Organic &amp; biomolecular chemistry'
_journal_page_first 7342
_journal_page_last 7351
_journal_paper_doi 10.1039/c9ob01308c
_journal_volume 17
_journal_year 2019
_chemical_formula_moiety 'C18 H13 Cl N2 O'
_chemical_formula_sum 'C18 H13 Cl N2 O'
_chemical_formula_weight 308.75
_space_group_IT_number 2
_space_group_name_Hall '-P 1'
_space_group_name_H-M_alt 'P -1'
_symmetry_cell_setting triclinic
_symmetry_space_group_name_Hall '-P 1'
_symmetry_space_group_name_H-M 'P -1'
_atom_sites_solution_hydrogens geom
_atom_sites_solution_primary direct
_atom_sites_solution_secondary difmap
_audit_creation_method SHELXL-97
_audit_update_record
;
2018-07-27 deposited with the CCDC.    2019-07-08 downloaded from the CCDC.
;
_cell_angle_alpha 93.165(9)
_cell_angle_beta 92.574(9)
_cell_angle_gamma 92.317(10)
_cell_formula_units_Z 2
_cell_length_a 6.3411(18)
_cell_length_b 7.109(2)
_cell_length_c 16.557(5)
_cell_measurement_reflns_used 5375
_cell_measurement_temperature 298
_cell_measurement_theta_max 27.15
_cell_measurement_theta_min 2.47
_cell_volume 743.8(4)
_computing_cell_refinement 'Bruker SMART'
_computing_data_collection 'Bruker SMART'
_computing_data_reduction 'Bruker SAINT'
_computing_molecular_graphics 'Bruker SHELXTL'
_computing_publication_material 'Bruker SHELXTL'
_computing_structure_refinement 'Bruker SHELXTL'
_computing_structure_solution 'Bruker SHELXTL'
_diffrn_ambient_temperature 298
_diffrn_measured_fraction_theta_full 0.981
_diffrn_measured_fraction_theta_max 0.981
_diffrn_measurement_device_type 'CCD area detector'
_diffrn_measurement_method 'phi and omega scans'
_diffrn_radiation_monochromator graphite
_diffrn_radiation_source 'fine-focus sealed tube'
_diffrn_radiation_type MoK\a
_diffrn_radiation_wavelength 0.71073
_diffrn_reflns_av_R_equivalents 0.0310
_diffrn_reflns_av_sigmaI/netI 0.0352
_diffrn_reflns_limit_h_max 8
_diffrn_reflns_limit_h_min -8
_diffrn_reflns_limit_k_max 9
_diffrn_reflns_limit_k_min -9
_diffrn_reflns_limit_l_max 21
_diffrn_reflns_limit_l_min -21
_diffrn_reflns_number 11288
_diffrn_reflns_theta_full 27.49
_diffrn_reflns_theta_max 27.49
_diffrn_reflns_theta_min 1.23
_exptl_absorpt_coefficient_mu 0.259
_exptl_absorpt_correction_type none
_exptl_crystal_colour colourless
_exptl_crystal_density_diffrn 1.379
_exptl_crystal_density_method 'not measured'
_exptl_crystal_description blocker
_exptl_crystal_F_000 320
_exptl_crystal_size_max 0.35
_exptl_crystal_size_mid 0.33
_exptl_crystal_size_min 0.3
_refine_diff_density_max 0.305
_refine_diff_density_min -0.352
_refine_diff_density_rms 0.045
_refine_ls_extinction_method none
_refine_ls_goodness_of_fit_ref 1.061
_refine_ls_hydrogen_treatment mixed
_refine_ls_matrix_type full
_refine_ls_number_parameters 199
_refine_ls_number_reflns 3353
_refine_ls_number_restraints 0
_refine_ls_restrained_S_all 1.061
_refine_ls_R_factor_all 0.0709
_refine_ls_R_factor_gt 0.0463
_refine_ls_shift/su_max 0.000
_refine_ls_shift/su_mean 0.000
_refine_ls_structure_factor_coef Fsqd
_refine_ls_weighting_details 'calc w=1/[\s^2^(Fo^2^)+(0.0562P)^2^+0.2564P] where P=(Fo^2^+2Fc^2^)/3'
_refine_ls_weighting_scheme calc
_refine_ls_wR_factor_gt 0.1120
_refine_ls_wR_factor_ref 0.1297
_reflns_number_gt 2482
_reflns_number_total 3420
_reflns_threshold_expression >2sigma(I)
_cod_data_source_file c9ob01308c2.cif
_cod_data_source_block 002
_cod_depositor_comments
;
The following automatic conversions were performed:

'_symmetry_cell_setting' value 'Triclinic' changed to 'triclinic'
according to
/home/data/users/saulius/crontab/automatic-downloads/rss-feeds/RSC/lib/dictionaries/cif_core.dic
dictionary named 'cif_core.dic' version 2.4.2 from 2011-04-26.

Automatic conversion script
Id: cif_fix_values 4973 2017-02-22 13:04:09Z antanas 

 Adding full bibliography for 7156957--7156963.cif.
;
_cod_original_sg_symbol_H-M 'P-1   '
_cod_database_code 7156957

loop_
_symmetry_equiv_pos_as_xyz
'x, y, z'
'-x, -y, -z'

loop_
_atom_site_label
_atom_site_type_symbol
_atom_site_fract_x
_atom_site_fract_y
_atom_site_fract_z
_atom_site_U_iso_or_equiv
_atom_site_adp_type
_atom_site_occupancy
_atom_site_symmetry_multiplicity
_atom_site_calc_flag
_atom_site_refinement_flags
Cl1 Cl 0.22275(12) 0.84406(10) 0.01443(4) 0.0788(3) Uani 1 1 d .
O1 O 0.02604(19) 0.15838(16) 0.39098(7) 0.0371(3) Uani 1 1 d .
C4 C 0.1372(3) 0.7270(3) 0.16129(12) 0.0429(4) Uani 1 1 d .
H4 H 0.2734 0.7724 0.1768 0.052 Uiso 1 1 calc R
C1 C -0.1192(3) 0.2573(2) 0.42969(10) 0.0341(4) Uani 1 1 d .
C5 C 0.0121(3) 0.6421(2) 0.21694(11) 0.0365(4) Uani 1 1 d .
N2 N -0.3568(3) 0.6990(3) 0.45181(12) 0.0595(5) Uani 1 1 d .
C2 C -0.1232(3) 0.4358(2) 0.40262(10) 0.0349(4) Uani 1 1 d .
C3 C -0.2533(3) 0.5795(3) 0.43014(11) 0.0402(4) Uani 1 1 d .
C6 C 0.1197(3) 0.2775(2) 0.33673(10) 0.0349(4) Uani 1 1 d .
C7 C 0.1015(3) 0.6233(2) 0.30203(11) 0.0395(4) Uani 1 1 d .
H7A H 0.2545 0.6288 0.3008 0.047 Uiso 1 1 calc R
H7B H 0.0616 0.7315 0.3353 0.047 Uiso 1 1 calc R
C8 C 0.2883(3) 0.1972(2) 0.29053(11) 0.0356(4) Uani 1 1 d .
C9 C -0.1902(3) 0.5792(3) 0.19263(12) 0.0459(5) Uani 1 1 d .
H9 H -0.2760 0.5221 0.2291 0.055 Uiso 1 1 calc R
C10 C 0.0349(3) 0.4481(2) 0.34248(10) 0.0340(4) Uani 1 1 d .
C11 C 0.4255(3) 0.0723(3) 0.32480(12) 0.0436(5) Uani 1 1 d .
H11 H 0.4054 0.0343 0.3768 0.052 Uiso 1 1 calc R
C12 C 0.0596(4) 0.7439(3) 0.08347(12) 0.0489(5) Uani 1 1 d .
C13 C 0.4827(4) 0.1754(3) 0.16952(14) 0.0581(6) Uani 1 1 d .
H13 H 0.5012 0.2092 0.1167 0.070 Uiso 1 1 calc R
C14 C 0.3167(3) 0.2442(3) 0.21140(12) 0.0493(5) Uani 1 1 d .
H14 H 0.2230 0.3227 0.1865 0.059 Uiso 1 1 calc R
C15 C -0.1418(4) 0.6819(3) 0.05915(13) 0.0577(6) Uani 1 1 d .
H15 H -0.1929 0.6948 0.0063 0.069 Uiso 1 1 calc R
C16 C 0.5905(3) 0.0049(3) 0.28224(14) 0.0513(5) Uani 1 1 d .
H16 H 0.6821 -0.0771 0.3060 0.062 Uiso 1 1 calc R
C17 C -0.2665(4) 0.6006(3) 0.11424(14) 0.0573(6) Uani 1 1 d .
H17 H -0.4041 0.5592 0.0987 0.069 Uiso 1 1 calc R
N1 N -0.2212(2) 0.1690(2) 0.48693(10) 0.0452(4) Uani 1 1 d .
H1A H -0.1922 0.0553 0.4971 0.054 Uiso 1 1 calc R
H1B H -0.3156 0.2260 0.5135 0.054 Uiso 1 1 calc R
C18 C 0.6212(4) 0.0574(3) 0.20496(15) 0.0559(6) Uani 1 1 d .
H18 H 0.7348 0.0135 0.1769 0.067 Uiso 1 1 calc R

loop_
_atom_site_aniso_label
_atom_site_aniso_U_11
_atom_site_aniso_U_22
_atom_site_aniso_U_33
_atom_site_aniso_U_23
_atom_site_aniso_U_13
_atom_site_aniso_U_12
Cl1 0.1065(6) 0.0811(5) 0.0541(4) 0.0249(3) 0.0355(3) 0.0062(4)
O1 0.0404(7) 0.0344(6) 0.0390(7) 0.0095(5) 0.0138(5) 0.0071(5)
C4 0.0498(11) 0.0374(10) 0.0433(11) 0.0082(8) 0.0129(9) 0.0036(8)
C1 0.0335(9) 0.0365(9) 0.0339(9) 0.0058(7) 0.0097(7) 0.0052(7)
C5 0.0444(10) 0.0266(8) 0.0402(10) 0.0049(7) 0.0109(8) 0.0061(7)
N2 0.0637(12) 0.0520(11) 0.0673(12) 0.0121(9) 0.0264(10) 0.0223(9)
C2 0.0358(9) 0.0349(9) 0.0352(9) 0.0053(7) 0.0087(7) 0.0064(7)
C3 0.0432(10) 0.0381(10) 0.0415(10) 0.0097(8) 0.0121(8) 0.0065(8)
C6 0.0382(9) 0.0345(9) 0.0330(9) 0.0066(7) 0.0102(7) 0.0009(7)
C7 0.0444(10) 0.0335(9) 0.0411(10) 0.0056(8) 0.0082(8) -0.0022(8)
C8 0.0377(9) 0.0316(8) 0.0381(10) 0.0002(7) 0.0118(7) 0.0009(7)
C9 0.0493(11) 0.0388(10) 0.0508(12) 0.0089(9) 0.0085(9) 0.0000(8)
C10 0.0373(9) 0.0338(9) 0.0318(9) 0.0052(7) 0.0073(7) 0.0025(7)
C11 0.0448(11) 0.0459(11) 0.0412(10) 0.0038(9) 0.0079(8) 0.0064(8)
C12 0.0698(14) 0.0380(10) 0.0415(11) 0.0079(8) 0.0173(10) 0.0090(10)
C13 0.0812(16) 0.0439(11) 0.0534(13) 0.0079(10) 0.0382(12) 0.0072(11)
C14 0.0638(13) 0.0416(10) 0.0461(11) 0.0105(9) 0.0208(10) 0.0137(9)
C15 0.0854(17) 0.0462(12) 0.0418(12) 0.0069(9) -0.0044(11) 0.0089(11)
C16 0.0435(11) 0.0497(12) 0.0615(13) -0.0019(10) 0.0082(10) 0.0125(9)
C17 0.0591(13) 0.0509(12) 0.0609(14) 0.0069(11) -0.0095(11) -0.0020(10)
N1 0.0485(9) 0.0443(9) 0.0470(9) 0.0166(7) 0.0227(7) 0.0123(7)
C18 0.0533(13) 0.0437(11) 0.0723(15) -0.0066(10) 0.0321(11) 0.0031(9)

loop_
_atom_type_symbol
_atom_type_description
_atom_type_scat_dispersion_real
_atom_type_scat_dispersion_imag
_atom_type_scat_source
C C 0.0033 0.0016 'International Tables Vol C Tables 4.2.6.8 and 6.1.1.4'
H H 0.0000 0.0000 'International Tables Vol C Tables 4.2.6.8 and 6.1.1.4'
N N 0.0061 0.0033 'International Tables Vol C Tables 4.2.6.8 and 6.1.1.4'
O O 0.0106 0.0060 'International Tables Vol C Tables 4.2.6.8 and 6.1.1.4'
Cl Cl 0.1484 0.1585 'International Tables Vol C Tables 4.2.6.8 and 6.1.1.4'

loop_
_geom_angle_atom_site_label_1
_geom_angle_atom_site_label_2
_geom_angle_atom_site_label_3
_geom_angle
C1 O1 C6 107.32(13)
C12 C4 C5 119.98(19)
N1 C1 O1 116.33(15)
N1 C1 C2 133.56(16)
O1 C1 C2 110.04(14)
C9 C5 C4 118.70(18)
C9 C5 C7 122.23(16)
C4 C5 C7 119.07(17)
C1 C2 C3 126.01(16)
C1 C2 C10 106.73(15)
C3 C2 C10 127.24(16)
N2 C3 C2 178.6(2)
C10 C6 O1 109.91(14)
C10 C6 C8 134.37(16)
O1 C6 C8 115.65(14)
C10 C7 C5 116.40(15)
C14 C8 C11 118.30(17)
C14 C8 C6 120.75(16)
C11 C8 C6 120.94(16)
C5 C9 C17 120.36(19)
C6 C10 C2 106.00(15)
C6 C10 C7 128.05(16)
C2 C10 C7 125.69(16)
C16 C11 C8 120.50(19)
C15 C12 C4 121.45(19)
C15 C12 Cl1 119.67(17)
C4 C12 Cl1 118.88(18)
C18 C13 C14 120.6(2)
C13 C14 C8 120.44(19)
C12 C15 C17 118.7(2)
C18 C16 C11 120.64(19)
C15 C17 C9 120.8(2)
C16 C18 C13 119.39(19)

loop_
_geom_bond_atom_site_label_1
_geom_bond_atom_site_label_2
_geom_bond_distance
Cl1 C12 1.738(2)
O1 C1 1.345(2)
O1 C6 1.4027(19)
C4 C12 1.372(3)
C4 C5 1.389(2)
C1 N1 1.341(2)
C1 C2 1.370(2)
C5 C9 1.376(3)
C5 C7 1.510(3)
N2 C3 1.146(2)
C2 C3 1.408(2)
C2 C10 1.448(2)
C6 C10 1.347(2)
C6 C8 1.459(2)
C7 C10 1.502(2)
C8 C14 1.388(3)
C8 C11 1.393(3)
C9 C17 1.383(3)
C11 C16 1.375(3)
C12 C15 1.370(3)
C13 C18 1.374(3)
C13 C14 1.378(3)
C15 C17 1.370(3)
C16 C18 1.373(3)
